data_7249739
loop_
_publ_author_name
'Assun\,c\~ao, Israel P.'
'Costa, Israel F.'
'Blois, Lucca'
'Felinto, Maria Claudia F. C.'
'Deflon, Victor M.'
'Ando, R\^omulo A.'
'Malta, Oscar L.'
'Brito, Hermi F.'

_publ_section_title
;
 High red luminescence intensity under sunlight exposure of a PMMA polymer
 doped with a tetrakis Eu3+ \b-diketonate complex containing a
 benzimidazolium counterion
;
_journal_issue 1
_journal_name_full 'RSC Advances'
_journal_page_first 435
_journal_page_last 445
_journal_paper_doi 10.1039/D4RA06451H
_journal_volume 15
_journal_year 2025
_chemical_formula_sum 'C41 H29 Eu F12 N2 O9 S4'
_chemical_formula_weight 1201.86
_space_group_crystal_system monoclinic
_space_group_IT_number 14
_space_group_name_Hall '-P 2ybc'
_space_group_name_H-M_alt 'P 1 21/c 1'
_atom_sites_solution_hydrogens mixed
_audit_creation_method SHELXL-2018/3
_audit_update_record
;
2024-08-28 deposited with the CCDC.	2024-11-03 downloaded from the CCDC.
;
_cell_angle_alpha 90
_cell_angle_beta 104.5740(10)
_cell_angle_gamma 90
_cell_formula_units_Z 4
_cell_length_a 10.2374(4)
_cell_length_b 23.0415(9)
_cell_length_c 19.8634(8)
_cell_measurement_reflns_used 9604
_cell_measurement_temperature 100(2)
_cell_measurement_theta_max 26.38
_cell_measurement_theta_min 2.24
_cell_volume 4534.7(3)
_computing_cell_refinement 'Bruker SAINT'
_computing_data_collection 'Bruker APEX2'
_computing_data_reduction 'Bruker SAINT'
_computing_structure_refinement 'SHELXL-2018/3 (Sheldrick, 2018)'
_computing_structure_solution 'SHELXT 2014/5 (Sheldrick, 2014)'
_diffrn_ambient_temperature 100(2)
_diffrn_measured_fraction_theta_full 1.000
_diffrn_measured_fraction_theta_max 0.999
_diffrn_measurement_device_type 'Bruker APEX-II CCD'
_diffrn_measurement_method '\f and \w scans'
_diffrn_radiation_type MoK\a
_diffrn_radiation_wavelength 0.71073
_diffrn_reflns_av_R_equivalents 0.0454
_diffrn_reflns_av_unetI/netI 0.0311
_diffrn_reflns_Laue_measured_fraction_full 1.000
_diffrn_reflns_Laue_measured_fraction_max 0.999
_diffrn_reflns_limit_h_max 8
_diffrn_reflns_limit_h_min -12
_diffrn_reflns_limit_k_max 28
_diffrn_reflns_limit_k_min -28
_diffrn_reflns_limit_l_max 24
_diffrn_reflns_limit_l_min -24
_diffrn_reflns_number 59993
_diffrn_reflns_point_group_measured_fraction_full 1.000
_diffrn_reflns_point_group_measured_fraction_max 0.999
_diffrn_reflns_theta_full 25.242
_diffrn_reflns_theta_max 26.412
_diffrn_reflns_theta_min 1.379
_exptl_absorpt_coefficient_mu 1.673
_exptl_absorpt_correction_T_max 0.7454
_exptl_absorpt_correction_T_min 0.6243
_exptl_absorpt_correction_type multi-scan
_exptl_absorpt_process_details SADABS
_exptl_crystal_colour yellow
_exptl_crystal_density_diffrn 1.760
_exptl_crystal_description prism
_exptl_crystal_F_000 2384
_exptl_crystal_size_max 0.260
_exptl_crystal_size_mid 0.060
_exptl_crystal_size_min 0.030
_refine_diff_density_max 1.032
_refine_diff_density_min -0.856
_refine_diff_density_rms 0.085
_refine_ls_extinction_method none
_refine_ls_goodness_of_fit_ref 1.038
_refine_ls_hydrogen_treatment mixed
_refine_ls_matrix_type full
_refine_ls_number_parameters 614
_refine_ls_number_reflns 9297
_refine_ls_number_restraints 6
_refine_ls_restrained_S_all 1.040
_refine_ls_R_factor_all 0.0366
_refine_ls_R_factor_gt 0.0289
_refine_ls_shift/su_max 0.003
_refine_ls_shift/su_mean 0.000
_refine_ls_structure_factor_coef Fsqd
_refine_ls_weighting_details 'w=1/[\s^2^(Fo^2^)+(0.0199P)^2^+9.2947P] where P=(Fo^2^+2Fc^2^)/3'
_refine_ls_weighting_scheme calc
_refine_ls_wR_factor_gt 0.0616
_refine_ls_wR_factor_ref 0.0645
_reflns_Friedel_coverage 0.000
_reflns_number_gt 8012
_reflns_number_total 9297
_reflns_threshold_expression 'I > 2\s(I)'
_cod_data_source_file d4ra06451h2.cif
_cod_data_source_block shelx
_cod_original_sg_symbol_H-M 'P 21/c'
_cod_database_code 7249739
_shelx_shelxl_version_number 2018/3
_shelx_space_group_comment
;
The symmetry employed for this shelxl refinement is uniquely defined
by the following loop, which should always be used as a source of
symmetry information in preference to the above space-group names.
They are only intended as comments.
;
_shelx_estimated_absorpt_t_min 0.670
_shelx_estimated_absorpt_t_max 0.952

loop_
_space_group_symop_operation_xyz
'x, y, z'
'-x, y+1/2, -z+1/2'
'-x, -y, -z'
'x, -y-1/2, z-1/2'

loop_
_atom_site_label
_atom_site_type_symbol
_atom_site_fract_x
_atom_site_fract_y
_atom_site_fract_z
_atom_site_U_iso_or_equiv
_atom_site_adp_type
_atom_site_occupancy
_atom_site_site_symmetry_order
_atom_site_calc_flag
_atom_site_refinement_flags_posn
_atom_site_refinement_flags_adp
_atom_site_refinement_flags_occupancy
_atom_site_disorder_assembly
_atom_site_disorder_group
C1 C 0.3317(3) 0.43233(13) 0.20836(16) 0.0221(7) Uani 1 1 d . . . . .
C2 C 0.3861(3) 0.49470(12) 0.21458(15) 0.0163(6) Uani 1 1 d . . . . .
C3 C 0.4509(3) 0.51322(13) 0.16542(15) 0.0185(6) Uani 1 1 d . . . . .
H3 H 0.459787 0.487651 0.130610 0.022 Uiso 1 1 calc R U . . .
C4 C 0.5043(3) 0.56981(13) 0.16634(15) 0.0174(6) Uani 1 1 d . . . . .
C5 C 0.5812(3) 0.58593(14) 0.11616(15) 0.0206(7) Uani 1 1 d D . . . .
C6A C 0.6563(16) 0.6496(7) 0.1229(8) 0.0478(8) Uani 0.423(3) 1 d D . P A 1
H6A H 0.667348 0.679266 0.155572 0.057 Uiso 0.423(3) 1 calc R U P A 1
S1A S 0.6155(3) 0.54740(11) 0.05439(16) 0.0229(3) Uani 0.423(3) 1 d . . P A 1
C6B C 0.6099(12) 0.5409(6) 0.0635(6) 0.0478(8) Uani 0.577(3) 1 d D . P A 2
H6B H 0.589972 0.501600 0.056833 0.057 Uiso 0.577(3) 1 calc R U P A 2
S1B S 0.6365(2) 0.65094(9) 0.11169(10) 0.0229(3) Uani 0.577(3) 1 d . . P A 2
C7 C 0.7049(4) 0.6413(2) 0.0499(2) 0.0478(8) Uani 1 1 d D . . . .
H7 H 0.740656 0.671472 0.029111 0.057 Uiso 1 1 calc R U . A 1
C8 C 0.6884(4) 0.5874(2) 0.0230(2) 0.0478(8) Uani 1 1 d D . . . .
H8 H 0.723007 0.576754 -0.014224 0.057 Uiso 1 1 calc R U . A 1
C9 C 0.0663(3) 0.56483(14) 0.08387(16) 0.0223(7) Uani 1 1 d . . . . .
C10 C 0.1492(3) 0.61005(12) 0.13348(15) 0.0174(6) Uani 1 1 d . . . . .
C11 C 0.2079(3) 0.65375(13) 0.10447(15) 0.0189(6) Uani 1 1 d . . . . .
H11 H 0.194904 0.654765 0.056432 0.023 Uiso 1 1 calc R U . . .
C12 C 0.2880(3) 0.69763(12) 0.14572(15) 0.0169(6) Uani 1 1 d . . . . .
C13 C 0.3655(3) 0.73828(12) 0.11434(15) 0.0188(6) Uani 1 1 d . . . . .
C14 C 0.3740(4) 0.74387(13) 0.04424(17) 0.0274(4) Uani 1 1 d . . . . .
H14 H 0.320284 0.724208 0.006372 0.033 Uiso 1 1 calc R U . . .
C15 C 0.4770(4) 0.78408(13) 0.04116(17) 0.0274(4) Uani 1 1 d . . . . .
H15 H 0.498475 0.794028 -0.000135 0.033 Uiso 1 1 calc R U . . .
C16 C 0.5418(4) 0.80691(14) 0.10392(17) 0.0274(4) Uani 1 1 d . . . . .
H16 H 0.612085 0.833508 0.109893 0.033 Uiso 1 1 calc R U . . .
C17 C 0.1137(3) 0.60392(15) 0.45274(16) 0.0228(7) Uani 1 1 d . . . . .
C18 C 0.2393(3) 0.59420(12) 0.42572(15) 0.0147(6) Uani 1 1 d . . . . .
C19 C 0.3602(3) 0.58544(12) 0.47442(14) 0.0151(6) Uani 1 1 d . . . . .
H19 H 0.359638 0.583405 0.521116 0.018 Uiso 1 1 calc R U . . .
C20 C 0.4848(3) 0.57941(11) 0.45653(14) 0.0131(6) Uani 1 1 d . . . . .
C21 C 0.6076(3) 0.56776(12) 0.51075(14) 0.0138(6) Uani 1 1 d D . . . .
C22A C 0.6273(4) 0.55213(19) 0.5794(2) 0.0195(4) Uani 0.890(3) 1 d D . P B 1
H22A H 0.556792 0.546534 0.600416 0.023 Uiso 0.890(3) 1 calc R U P B 1
S3A S 0.76078(8) 0.57340(4) 0.48960(4) 0.0186(3) Uani 0.890(3) 1 d . . P B 1
C22B C 0.7425(17) 0.5740(16) 0.5107(13) 0.0195(4) Uani 0.110(3) 1 d D . P B 2
H22B H 0.766536 0.589364 0.472229 0.023 Uiso 0.110(3) 1 calc R U P B 2
S3B S 0.6012(8) 0.5485(4) 0.5906(5) 0.0186(3) Uani 0.110(3) 1 d . . P B 2
C23 C 0.7644(3) 0.54532(13) 0.61501(16) 0.0195(4) Uani 1 1 d D . . . .
H23 H 0.794737 0.534787 0.661531 0.023 Uiso 1 1 calc R U . B 1
C24 C 0.8458(3) 0.55626(13) 0.57199(15) 0.0195(4) Uani 1 1 d D . . . .
H24 H 0.939450 0.554511 0.586409 0.023 Uiso 1 1 calc R U . B 1
C25 C 0.7423(3) 0.74810(13) 0.36617(18) 0.0240(7) Uani 1 1 d . . . . .
C26 C 0.5941(3) 0.73061(12) 0.35275(14) 0.0141(6) Uani 1 1 d . . . . .
C27 C 0.5064(3) 0.77048(12) 0.36803(15) 0.0166(6) Uani 1 1 d . . . . .
H27 H 0.539514 0.807129 0.382925 0.020 Uiso 1 1 calc R U . . .
C28 C 0.3673(3) 0.75881(12) 0.36231(14) 0.0141(6) Uani 1 1 d . . . . .
C29 C 0.2803(3) 0.80613(12) 0.37516(14) 0.0150(6) Uani 1 1 d D . . . .
C30A C 0.3089(13) 0.8646(6) 0.3952(8) 0.0235(6) Uani 0.346(3) 1 d D . P C 1
H30A H 0.393140 0.881795 0.400772 0.028 Uiso 0.346(3) 1 calc R U P C 1
S4A S 0.1143(3) 0.79222(12) 0.36746(19) 0.0215(3) Uani 0.346(3) 1 d . . P C 1
C30B C 0.1429(7) 0.8026(3) 0.3691(4) 0.0235(6) Uani 0.654(3) 1 d D . P C 2
H30B H 0.091537 0.769715 0.353649 0.028 Uiso 0.654(3) 1 calc R U P C 2
S4B S 0.33850(13) 0.87432(7) 0.40250(10) 0.0215(3) Uani 0.654(3) 1 d . . P C 2
C32 C 0.0874(3) 0.85612(14) 0.38970(16) 0.0235(6) Uani 1 1 d D . . . .
H32 H 0.000475 0.866718 0.391132 0.028 Uiso 1 1 calc R U . C 1
C31 C 0.1873(3) 0.89554(14) 0.40659(17) 0.0268(7) Uani 1 1 d D . . . .
H31 H 0.182156 0.933429 0.421863 0.032 Uiso 1 1 calc R U . C 1
C33 C -0.1288(3) 0.62076(14) 0.27179(16) 0.0227(7) Uani 1 1 d . . . . .
H33 H -0.108972 0.659697 0.266989 0.027 Uiso 1 1 calc R U . . .
C34 C -0.2241(3) 0.54067(13) 0.29848(15) 0.0175(6) Uani 1 1 d . . . . .
C35 C -0.1220(3) 0.52512(14) 0.26684(15) 0.0201(6) Uani 1 1 d . . . . .
C36 C -0.0941(3) 0.46736(15) 0.25614(16) 0.0256(7) Uani 1 1 d . . . . .
H36 H -0.026624 0.456874 0.234720 0.031 Uiso 1 1 calc R U . . .
C37 C -0.1711(3) 0.42642(14) 0.27870(17) 0.0282(8) Uani 1 1 d . . . . .
H37 H -0.155447 0.387300 0.272226 0.034 Uiso 1 1 calc R U . . .
C38 C -0.2724(3) 0.44207(14) 0.31113(17) 0.0255(7) Uani 1 1 d . . . . .
H38 H -0.322000 0.413062 0.325831 0.031 Uiso 1 1 calc R U . . .
C39 C -0.3006(3) 0.49926(13) 0.32191(16) 0.0198(6) Uani 1 1 d . . . . .
H39 H -0.367541 0.509590 0.343786 0.024 Uiso 1 1 calc R U . . .
C40 C -0.0208(5) 0.7841(2) 0.1126(3) 0.0635(14) Uani 1 1 d . . . . .
H40A H 0.073892 0.792452 0.121760 0.095 Uiso 1 1 calc R U . . .
H40B H -0.071557 0.816935 0.090307 0.095 Uiso 1 1 calc R U . . .
H40C H -0.041712 0.750842 0.082810 0.095 Uiso 1 1 calc R U . . .
C41 C -0.0565(4) 0.77210(16) 0.1789(2) 0.0424(10) Uani 1 1 d . . . . .
H41A H -0.027705 0.804594 0.210174 0.051 Uiso 1 1 calc R U . . .
H41B H -0.153835 0.769154 0.169952 0.051 Uiso 1 1 calc R U . . .
Eu1 Eu 0.36078(2) 0.62399(2) 0.29130(2) 0.01132(4) Uani 1 1 d . . . . .
N2 N -0.2244(3) 0.60128(12) 0.30011(14) 0.0193(5) Uani 1 1 d . . . . .
N1 N -0.0659(3) 0.57669(12) 0.25141(14) 0.0226(6) Uani 1 1 d . . . . .
O1 O 0.3649(2) 0.52160(8) 0.26623(10) 0.0159(4) Uani 1 1 d . . . . .
O2 O 0.4902(2) 0.60885(8) 0.20915(10) 0.0173(4) Uani 1 1 d . . . . .
O3 O 0.16080(19) 0.59951(9) 0.19819(10) 0.0169(4) Uani 1 1 d . . . . .
O4 O 0.2999(2) 0.70239(8) 0.21039(10) 0.0178(4) Uani 1 1 d . . . . .
O5 O 0.21563(19) 0.59674(8) 0.36014(10) 0.0148(4) Uani 1 1 d . . . . .
O6 O 0.49760(19) 0.58481(8) 0.39492(10) 0.0157(4) Uani 1 1 d . . . . .
O7 O 0.57081(19) 0.67962(8) 0.32721(10) 0.0159(4) Uani 1 1 d . . . . .
O8 O 0.31424(19) 0.70949(8) 0.34888(10) 0.0148(4) Uani 1 1 d . . . . .
O9 O 0.0026(3) 0.72031(11) 0.21243(15) 0.0382(6) Uani 1 1 d . . . . .
F1 F 0.1984(2) 0.43179(8) 0.20141(11) 0.0369(5) Uani 1 1 d . . . . .
F2 F 0.3533(2) 0.40331(9) 0.15386(11) 0.0417(5) Uani 1 1 d . . . . .
F3 F 0.3868(2) 0.40113(8) 0.26490(10) 0.0363(5) Uani 1 1 d . . . . .
F4 F -0.0259(2) 0.53935(9) 0.11082(9) 0.0337(5) Uani 1 1 d . . . . .
F5 F 0.1447(2) 0.52287(10) 0.06919(12) 0.0481(6) Uani 1 1 d . . . . .
F6 F -0.00015(19) 0.58770(9) 0.02276(9) 0.0306(5) Uani 1 1 d . . . . .
F7 F 0.01262(18) 0.56868(9) 0.42133(10) 0.0349(5) Uani 1 1 d . . . . .
F8 F 0.13273(19) 0.59525(11) 0.52113(10) 0.0404(5) Uani 1 1 d . . . . .
F9 F 0.0687(2) 0.65795(9) 0.43986(13) 0.0466(6) Uani 1 1 d . . . . .
F10 F 0.8216(2) 0.70775(9) 0.40154(16) 0.0649(8) Uani 1 1 d . . . . .
F11 F 0.77462(19) 0.79712(8) 0.40118(12) 0.0384(5) Uani 1 1 d . . . . .
F12 F 0.7790(2) 0.75393(14) 0.30683(14) 0.0707(9) Uani 1 1 d . . . . .
S2 S 0.48014(9) 0.78153(4) 0.17006(4) 0.02781(19) Uani 1 1 d . . . . .
H9A H 0.082(4) 0.7250(18) 0.214(2) 0.044(13) Uiso 1 1 d . . . . .
H1A H 0.001(4) 0.5789(15) 0.2352(17) 0.022(9) Uiso 1 1 d . . . . .
H2A H -0.279(4) 0.6229(15) 0.3113(18) 0.026(10) Uiso 1 1 d . . . . .

loop_
_atom_site_aniso_label
_atom_site_aniso_U_11
_atom_site_aniso_U_22
_atom_site_aniso_U_33
_atom_site_aniso_U_23
_atom_site_aniso_U_13
_atom_site_aniso_U_12
C1 0.0256(16) 0.0194(16) 0.0216(16) -0.0062(12) 0.0064(13) 0.0015(13)
C2 0.0154(14) 0.0151(14) 0.0175(15) -0.0002(11) 0.0024(12) 0.0038(11)
C3 0.0207(15) 0.0196(15) 0.0155(15) -0.0040(12) 0.0049(12) 0.0033(12)
C4 0.0132(14) 0.0251(16) 0.0134(14) 0.0015(12) 0.0024(11) 0.0051(12)
C5 0.0148(14) 0.0314(18) 0.0156(15) 0.0033(13) 0.0038(12) 0.0046(13)
C6A 0.0269(13) 0.089(2) 0.0282(15) 0.0140(14) 0.0081(11) 0.0047(15)
S1A 0.0264(8) 0.0210(6) 0.0254(9) 0.0022(5) 0.0140(6) -0.0002(5)
C6B 0.0269(13) 0.089(2) 0.0282(15) 0.0140(14) 0.0081(11) 0.0047(15)
S1B 0.0264(8) 0.0210(6) 0.0254(9) 0.0022(5) 0.0140(6) -0.0002(5)
C7 0.0269(13) 0.089(2) 0.0282(15) 0.0140(14) 0.0081(11) 0.0047(15)
C8 0.0269(13) 0.089(2) 0.0282(15) 0.0140(14) 0.0081(11) 0.0047(15)
C9 0.0195(15) 0.0252(17) 0.0219(16) -0.0041(13) 0.0044(13) -0.0017(13)
C10 0.0140(14) 0.0182(15) 0.0186(15) -0.0037(11) 0.0013(12) 0.0028(11)
C11 0.0221(15) 0.0216(16) 0.0119(14) -0.0002(12) 0.0021(12) 0.0019(13)
C12 0.0200(15) 0.0141(14) 0.0158(15) 0.0021(11) 0.0029(12) 0.0063(12)
C13 0.0278(16) 0.0122(14) 0.0157(14) 0.0011(11) 0.0045(13) 0.0024(12)
C14 0.0437(12) 0.0163(9) 0.0233(10) 0.0042(7) 0.0102(9) -0.0049(8)
C15 0.0437(12) 0.0163(9) 0.0233(10) 0.0042(7) 0.0102(9) -0.0049(8)
C16 0.0437(12) 0.0163(9) 0.0233(10) 0.0042(7) 0.0102(9) -0.0049(8)
C17 0.0159(15) 0.0351(18) 0.0178(15) 0.0020(13) 0.0050(12) 0.0051(13)
C18 0.0155(14) 0.0109(13) 0.0191(15) -0.0001(11) 0.0069(12) -0.0012(11)
C19 0.0165(14) 0.0185(15) 0.0105(13) -0.0007(11) 0.0037(11) -0.0001(12)
C20 0.0157(14) 0.0082(13) 0.0149(14) -0.0007(10) 0.0029(11) -0.0011(11)
C21 0.0149(14) 0.0122(13) 0.0150(14) -0.0015(11) 0.0050(11) -0.0016(11)
C22A 0.0176(10) 0.0189(9) 0.0202(10) -0.0008(7) 0.0018(8) -0.0016(8)
S3A 0.0121(4) 0.0272(5) 0.0168(5) 0.0045(4) 0.0041(3) -0.0002(3)
C22B 0.0176(10) 0.0189(9) 0.0202(10) -0.0008(7) 0.0018(8) -0.0016(8)
S3B 0.0121(4) 0.0272(5) 0.0168(5) 0.0045(4) 0.0041(3) -0.0002(3)
C23 0.0176(10) 0.0189(9) 0.0202(10) -0.0008(7) 0.0018(8) -0.0016(8)
C24 0.0176(10) 0.0189(9) 0.0202(10) -0.0008(7) 0.0018(8) -0.0016(8)
C25 0.0177(15) 0.0186(16) 0.0356(19) -0.0049(13) 0.0064(14) -0.0011(13)
C26 0.0152(14) 0.0144(14) 0.0125(13) 0.0026(11) 0.0033(11) 0.0007(11)
C27 0.0172(14) 0.0127(14) 0.0197(15) -0.0016(11) 0.0044(12) -0.0020(11)
C28 0.0173(14) 0.0165(14) 0.0089(13) 0.0021(11) 0.0040(11) 0.0022(11)
C29 0.0185(14) 0.0152(14) 0.0126(14) -0.0004(11) 0.0062(12) 0.0000(11)
C30A 0.0205(15) 0.0283(16) 0.0222(14) 0.0016(12) 0.0066(12) 0.0044(12)
S4A 0.0188(7) 0.0169(6) 0.0302(7) -0.0056(5) 0.0088(6) 0.0004(5)
C30B 0.0205(15) 0.0283(16) 0.0222(14) 0.0016(12) 0.0066(12) 0.0044(12)
S4B 0.0188(7) 0.0169(6) 0.0302(7) -0.0056(5) 0.0088(6) 0.0004(5)
C32 0.0205(15) 0.0283(16) 0.0222(14) 0.0016(12) 0.0066(12) 0.0044(12)
C31 0.0370(19) 0.0173(15) 0.0285(18) -0.0012(13) 0.0130(15) 0.0045(14)
C33 0.0170(15) 0.0233(16) 0.0260(16) -0.0004(13) 0.0021(13) -0.0034(13)
C34 0.0134(14) 0.0207(15) 0.0167(14) -0.0040(12) 0.0004(12) 0.0019(12)
C35 0.0124(14) 0.0282(17) 0.0178(15) -0.0034(13) 0.0003(12) 0.0013(12)
C36 0.0176(15) 0.0346(19) 0.0227(16) -0.0076(14) 0.0016(13) 0.0077(14)
C37 0.0301(18) 0.0215(17) 0.0291(18) -0.0063(14) -0.0002(15) 0.0094(14)
C38 0.0236(17) 0.0233(17) 0.0262(17) 0.0014(13) 0.0000(14) -0.0023(13)
C39 0.0148(14) 0.0246(16) 0.0197(15) -0.0028(12) 0.0036(12) 0.0002(12)
C40 0.082(4) 0.046(3) 0.065(3) 0.025(2) 0.023(3) 0.024(3)
C41 0.039(2) 0.027(2) 0.061(3) 0.0114(18) 0.011(2) 0.0062(17)
Eu1 0.01128(7) 0.01135(7) 0.01176(7) -0.00072(5) 0.00370(5) -0.00002(6)
N2 0.0132(12) 0.0193(13) 0.0255(14) -0.0044(11) 0.0053(11) 0.0006(11)
N1 0.0120(13) 0.0340(16) 0.0228(14) -0.0015(12) 0.0061(11) -0.0024(11)
O1 0.0199(10) 0.0136(10) 0.0158(10) -0.0020(8) 0.0073(8) 0.0013(8)
O2 0.0198(10) 0.0171(10) 0.0174(10) -0.0008(8) 0.0092(9) 0.0009(8)
O3 0.0160(10) 0.0195(10) 0.0154(10) -0.0006(8) 0.0044(8) 0.0003(8)
O4 0.0249(11) 0.0150(10) 0.0130(10) -0.0004(8) 0.0042(9) 0.0016(9)
O5 0.0127(10) 0.0166(10) 0.0154(10) 0.0010(8) 0.0040(8) -0.0011(8)
O6 0.0142(10) 0.0190(10) 0.0142(10) 0.0014(8) 0.0044(8) 0.0014(8)
O7 0.0160(10) 0.0143(10) 0.0186(10) -0.0026(8) 0.0064(8) -0.0001(8)
O8 0.0153(10) 0.0137(10) 0.0166(10) -0.0034(8) 0.0061(8) -0.0032(8)
O9 0.0287(15) 0.0281(14) 0.0600(18) 0.0151(12) 0.0153(13) 0.0029(11)
F1 0.0266(10) 0.0259(11) 0.0569(14) -0.0090(10) 0.0077(10) -0.0071(9)
F2 0.0706(16) 0.0226(10) 0.0404(12) -0.0179(9) 0.0298(12) -0.0098(10)
F3 0.0510(13) 0.0177(10) 0.0365(11) 0.0062(8) 0.0042(10) -0.0003(9)
F4 0.0375(11) 0.0372(12) 0.0239(10) 0.0006(8) 0.0031(9) -0.0217(9)
F5 0.0322(12) 0.0411(13) 0.0629(15) -0.0339(11) -0.0028(11) 0.0046(10)
F6 0.0282(10) 0.0453(12) 0.0147(9) 0.0003(8) -0.0010(8) -0.0133(9)
F7 0.0140(9) 0.0566(14) 0.0352(11) -0.0043(10) 0.0083(8) -0.0089(9)
F8 0.0211(10) 0.0849(17) 0.0190(10) 0.0034(10) 0.0121(8) 0.0063(11)
F9 0.0391(13) 0.0392(13) 0.0719(16) 0.0084(11) 0.0334(12) 0.0229(10)
F10 0.0184(11) 0.0263(12) 0.130(2) 0.0048(14) -0.0175(13) 0.0033(9)
F11 0.0193(10) 0.0237(10) 0.0711(15) -0.0198(10) 0.0096(10) -0.0065(8)
F12 0.0415(14) 0.123(3) 0.0591(17) -0.0280(16) 0.0345(13) -0.0426(16)
S2 0.0403(5) 0.0205(4) 0.0215(4) 0.0009(3) 0.0057(4) -0.0079(4)

loop_
_atom_type_symbol
_atom_type_description
_atom_type_scat_dispersion_real
_atom_type_scat_dispersion_imag
_atom_type_scat_source
C C 0.0033 0.0016 'International Tables Vol C Tables 4.2.6.8 and 6.1.1.4'
H H 0.0000 0.0000 'International Tables Vol C Tables 4.2.6.8 and 6.1.1.4'
Eu Eu -0.1578 3.6682 'International Tables Vol C Tables 4.2.6.8 and 6.1.1.4'
N N 0.0061 0.0033 'International Tables Vol C Tables 4.2.6.8 and 6.1.1.4'
O O 0.0106 0.0060 'International Tables Vol C Tables 4.2.6.8 and 6.1.1.4'
F F 0.0171 0.0103 'International Tables Vol C Tables 4.2.6.8 and 6.1.1.4'
S S 0.1246 0.1234 'International Tables Vol C Tables 4.2.6.8 and 6.1.1.4'

loop_
_geom_angle_atom_site_label_1
_geom_angle_atom_site_label_2
_geom_angle_atom_site_label_3
_geom_angle
_geom_angle_site_symmetry_1
_geom_angle_site_symmetry_3
_geom_angle_publ_flag
F3 C1 F1 106.7(3) . . ?
F3 C1 F2 106.9(3) . . ?
F1 C1 F2 106.5(3) . . ?
F3 C1 C2 111.7(2) . . ?
F1 C1 C2 110.9(2) . . ?
F2 C1 C2 113.8(3) . . ?
O1 C2 C3 129.4(3) . . ?
O1 C2 C1 113.1(3) . . ?
C3 C2 C1 117.5(3) . . ?
C2 C3 C4 122.0(3) . . ?
C2 C3 H3 119.0 . . ?
C4 C3 H3 119.0 . . ?
O2 C4 C3 123.6(3) . . ?
O2 C4 C5 116.5(3) . . ?
C3 C4 C5 119.9(3) . . ?
C4 C5 C6B 120.9(5) . . ?
C4 C5 S1B 122.0(2) . . ?
C6B C5 S1B 117.1(5) . . ?
C4 C5 S1A 129.1(3) . . ?
C4 C5 C6A 119.4(6) . . ?
S1A C5 C6A 111.3(6) . . ?
C5 C6A C7 93.6(8) . . ?
C5 C6A H6A 133.2 . . ?
C7 C6A H6A 133.2 . . ?
C8 S1A C5 102.3(3) . . ?
C5 C6B C8 95.2(7) . . ?
C5 C6B H6B 132.4 . . ?
C8 C6B H6B 132.4 . . ?
C7 S1B C5 98.2(2) . . ?
C8 C7 S1B 113.8(4) . . ?
C8 C7 C6A 114.7(7) . . ?
C8 C7 H7 122.6 . . ?
C6A C7 H7 122.6 . . ?
C7 C8 S1A 116.8(4) . . ?
C7 C8 C6B 115.5(6) . . ?
C7 C8 H8 121.6 . . ?
S1A C8 H8 121.6 . . ?
F4 C9 F5 107.1(3) . . ?
F4 C9 F6 106.7(2) . . ?
F5 C9 F6 106.4(3) . . ?
F4 C9 C10 112.0(2) . . ?
F5 C9 C10 111.5(2) . . ?
F6 C9 C10 112.8(3) . . ?
O3 C10 C11 128.3(3) . . ?
O3 C10 C9 114.3(3) . . ?
C11 C10 C9 117.3(3) . . ?
C10 C11 C12 121.9(3) . . ?
C10 C11 H11 119.0 . . ?
C12 C11 H11 119.0 . . ?
O4 C12 C11 122.7(3) . . ?
O4 C12 C13 116.9(3) . . ?
C11 C12 C13 120.3(3) . . ?
C14 C13 C12 130.4(3) . . ?
C14 C13 S2 112.2(2) . . ?
C12 C13 S2 116.9(2) . . ?
C15 C14 C13 109.3(3) . . ?
C15 C14 H14 125.3 . . ?
C13 C14 H14 125.3 . . ?
C16 C15 C14 114.2(3) . . ?
C16 C15 H15 122.9 . . ?
C14 C15 H15 122.9 . . ?
C15 C16 S2 112.6(3) . . ?
C15 C16 H16 123.7 . . ?
S2 C16 H16 123.7 . . ?
F9 C17 F8 106.9(3) . . ?
F9 C17 F7 106.7(2) . . ?
F8 C17 F7 106.3(3) . . ?
F9 C17 C18 110.5(3) . . ?
F8 C17 C18 114.5(2) . . ?
F7 C17 C18 111.5(3) . . ?
O5 C18 C19 129.4(3) . . ?
O5 C18 C17 113.2(2) . . ?
C19 C18 C17 117.4(3) . . ?
C18 C19 C20 123.0(3) . . ?
C18 C19 H19 118.5 . . ?
C20 C19 H19 118.5 . . ?
O6 C20 C19 123.4(3) . . ?
O6 C20 C21 116.8(2) . . ?
C19 C20 C21 119.8(2) . . ?
C22A C21 C20 131.6(3) . . ?
C22B C21 C20 130.7(9) . . ?
C22B C21 S3B 107.8(10) . . ?
C20 C21 S3B 121.3(4) . . ?
C22A C21 S3A 110.2(3) . . ?
C20 C21 S3A 118.2(2) . . ?
C21 C22A C23 113.9(4) . . ?
C21 C22A H22A 123.0 . . ?
C23 C22A H22A 123.0 . . ?
C24 S3A C21 91.41(14) . . ?
C21 C22B C24 118.9(16) . . ?
C21 C22B H22B 120.5 . . ?
C24 C22B H22B 120.5 . . ?
C23 S3B C21 90.7(4) . . ?
C24 C23 C22A 110.7(3) . . ?
C24 C23 S3B 123.6(4) . . ?
C24 C23 H23 124.7 . . ?
C22A C23 H23 124.7 . . ?
C23 C24 C22B 98.4(9) . . ?
C23 C24 S3A 113.8(2) . . ?
C23 C24 H24 123.1 . . ?
S3A C24 H24 123.1 . . ?
F10 C25 F11 106.4(3) . . ?
F10 C25 F12 105.7(3) . . ?
F11 C25 F12 106.8(3) . . ?
F10 C25 C26 111.1(3) . . ?
F11 C25 C26 115.0(3) . . ?
F12 C25 C26 111.2(3) . . ?
O7 C26 C27 129.6(3) . . ?
O7 C26 C25 112.9(2) . . ?
C27 C26 C25 117.5(3) . . ?
C26 C27 C28 123.5(3) . . ?
C26 C27 H27 118.2 . . ?
C28 C27 H27 118.2 . . ?
O8 C28 C27 123.8(3) . . ?
O8 C28 C29 117.2(2) . . ?
C27 C28 C29 118.9(3) . . ?
C30B C29 C28 126.1(4) . . ?
C30A C29 C28 131.6(6) . . ?
C30A C29 S4A 109.7(6) . . ?
C28 C29 S4A 118.7(2) . . ?
C30B C29 S4B 110.2(3) . . ?
C28 C29 S4B 123.7(2) . . ?
C29 C30A C31 112.0(9) . . ?
C29 C30A H30A 124.0 . . ?
C31 C30A H30A 124.0 . . ?
C32 S4A C29 92.3(2) . . ?
C29 C30B C32 112.7(5) . . ?
C29 C30B H30B 123.7 . . ?
C32 C30B H30B 123.7 . . ?
C31 S4B C29 91.81(16) . . ?
C31 C32 C30B 108.4(4) . . ?
C31 C32 S4A 121.6(3) . . ?
C31 C32 H32 119.2 . . ?
S4A C32 H32 119.2 . . ?
C32 C31 C30A 104.4(6) . . ?
C32 C31 S4B 116.9(3) . . ?
C32 C31 H31 127.8 . . ?
C30A C31 H31 127.8 . . ?
N1 C33 N2 109.8(3) . . ?
N1 C33 H33 125.1 . . ?
N2 C33 H33 125.1 . . ?
C39 C34 C35 121.7(3) . . ?
C39 C34 N2 132.5(3) . . ?
C35 C34 N2 105.9(3) . . ?
N1 C35 C36 132.4(3) . . ?
N1 C35 C34 106.2(3) . . ?
C36 C35 C34 121.4(3) . . ?
C37 C36 C35 116.8(3) . . ?
C37 C36 H36 121.6 . . ?
C35 C36 H36 121.6 . . ?
C36 C37 C38 121.7(3) . . ?
C36 C37 H37 119.2 . . ?
C38 C37 H37 119.2 . . ?
C39 C38 C37 121.8(3) . . ?
C39 C38 H38 119.1 . . ?
C37 C38 H38 119.1 . . ?
C38 C39 C34 116.6(3) . . ?
C38 C39 H39 121.7 . . ?
C34 C39 H39 121.7 . . ?
C41 C40 H40A 109.5 . . ?
C41 C40 H40B 109.5 . . ?
H40A C40 H40B 109.5 . . ?
C41 C40 H40C 109.5 . . ?
H40A C40 H40C 109.5 . . ?
H40B C40 H40C 109.5 . . ?
O9 C41 C40 113.8(3) . . ?
O9 C41 H41A 108.8 . . ?
C40 C41 H41A 108.8 . . ?
O9 C41 H41B 108.8 . . ?
C40 C41 H41B 108.8 . . ?
H41A C41 H41B 107.7 . . ?
O5 Eu1 O6 73.31(7) . . ?
O5 Eu1 O2 155.18(7) . . ?
O6 Eu1 O2 103.43(7) . . ?
O5 Eu1 O8 73.09(7) . . ?
O6 Eu1 O8 92.53(7) . . ?
O2 Eu1 O8 131.66(7) . . ?
O5 Eu1 O4 119.84(7) . . ?
O6 Eu1 O4 150.68(7) . . ?
O2 Eu1 O4 75.24(7) . . ?
O8 Eu1 O4 69.44(7) . . ?
O5 Eu1 O1 84.56(7) . . ?
O6 Eu1 O1 76.62(7) . . ?
O2 Eu1 O1 70.88(7) . . ?
O8 Eu1 O1 157.24(7) . . ?
O4 Eu1 O1 127.89(6) . . ?
O5 Eu1 O7 127.52(6) . . ?
O6 Eu1 O7 70.20(7) . . ?
O2 Eu1 O7 71.10(7) . . ?
O8 Eu1 O7 72.23(6) . . ?
O4 Eu1 O7 82.06(7) . . ?
O1 Eu1 O7 120.78(7) . . ?
O5 Eu1 O3 81.20(6) . . ?
O6 Eu1 O3 140.29(7) . . ?
O2 Eu1 O3 87.25(7) . . ?
O8 Eu1 O3 108.76(7) . . ?
O4 Eu1 O3 68.93(7) . . ?
O1 Eu1 O3 71.01(7) . . ?
O7 Eu1 O3 147.56(7) . . ?
C33 N2 C34 108.8(3) . . ?
C33 N2 H2A 122(3) . . ?
C34 N2 H2A 128(3) . . ?
C33 N1 C35 109.3(3) . . ?
C33 N1 H1A 126(2) . . ?
C35 N1 H1A 124(2) . . ?
C2 O1 Eu1 131.51(18) . . ?
C4 O2 Eu1 137.87(19) . . ?
C10 O3 Eu1 124.07(18) . . ?
C12 O4 Eu1 123.98(17) . . ?
C18 O5 Eu1 128.88(17) . . ?
C20 O6 Eu1 134.13(17) . . ?
C26 O7 Eu1 131.20(18) . . ?
C28 O8 Eu1 136.01(18) . . ?
C41 O9 H9A 102(3) . . ?
C16 S2 C13 91.60(16) . . ?

loop_
_geom_bond_atom_site_label_1
_geom_bond_atom_site_label_2
_geom_bond_distance
_geom_bond_site_symmetry_2
_geom_bond_publ_flag
C1 F3 1.333(4) . ?
C1 F1 1.337(4) . ?
C1 F2 1.337(3) . ?
C1 C2 1.535(4) . ?
C2 O1 1.263(3) . ?
C2 C3 1.379(4) . ?
C3 C4 1.412(4) . ?
C3 H3 0.9300 . ?
C4 O2 1.271(3) . ?
C4 C5 1.465(4) . ?
C5 C6B 1.553(13) . ?
C5 S1B 1.611(4) . ?
C5 S1A 1.623(4) . ?
C5 C6A 1.645(16) . ?
C6A C7 1.659(16) . ?
C6A H6A 0.9300 . ?
S1A C8 1.424(5) . ?
C6B C8 1.663(12) . ?
C6B H6B 0.9300 . ?
S1B C7 1.575(5) . ?
C7 C8 1.345(7) . ?
C7 H7 0.9300 . ?
C8 H8 0.9300 . ?
C9 F4 1.333(4) . ?
C9 F5 1.335(4) . ?
C9 F6 1.341(4) . ?
C9 C10 1.535(4) . ?
C10 O3 1.284(3) . ?
C10 C11 1.371(4) . ?
C11 C12 1.424(4) . ?
C11 H11 0.9300 . ?
C12 O4 1.264(3) . ?
C12 C13 1.464(4) . ?
C13 C14 1.423(4) . ?
C13 S2 1.715(3) . ?
C14 C15 1.417(5) . ?
C14 H14 0.9300 . ?
C15 C16 1.362(5) . ?
C15 H15 0.9300 . ?
C16 S2 1.698(3) . ?
C16 H16 0.9300 . ?
C17 F9 1.330(4) . ?
C17 F8 1.338(3) . ?
C17 F7 1.340(4) . ?
C17 C18 1.529(4) . ?
C18 O5 1.265(3) . ?
C18 C19 1.380(4) . ?
C19 C20 1.415(4) . ?
C19 H19 0.9300 . ?
C20 O6 1.269(3) . ?
C20 C21 1.460(4) . ?
C21 C22A 1.375(5) . ?
C21 C22B 1.389(18) . ?
C21 S3B 1.664(9) . ?
C21 S3A 1.728(3) . ?
C22A C23 1.412(5) . ?
C22A H22A 0.9300 . ?
S3A C24 1.696(3) . ?
C22B C24 1.455(18) . ?
C22B H22B 0.9300 . ?
S3B C23 1.620(9) . ?
C23 C24 1.359(4) . ?
C23 H23 0.9300 . ?
C24 H24 0.9300 . ?
C25 F10 1.315(4) . ?
C25 F11 1.324(4) . ?
C25 F12 1.331(4) . ?
C25 C26 1.527(4) . ?
C26 O7 1.278(3) . ?
C26 C27 1.370(4) . ?
C27 C28 1.425(4) . ?
C27 H27 0.9300 . ?
C28 O8 1.259(3) . ?
C28 C29 1.471(4) . ?
C29 C30B 1.384(7) . ?
C29 C30A 1.414(13) . ?
C29 S4A 1.698(4) . ?
C29 S4B 1.719(3) . ?
C30A C31 1.500(12) . ?
C30A H30A 0.9300 . ?
S4A C32 1.581(4) . ?
C30B C32 1.458(7) . ?
C30B H30B 0.9300 . ?
S4B C31 1.645(4) . ?
C32 C31 1.346(5) . ?
C32 H32 0.9300 . ?
C31 H31 0.9300 . ?
C33 N1 1.320(4) . ?
C33 N2 1.324(4) . ?
C33 H33 0.9300 . ?
C34 C39 1.387(4) . ?
C34 C35 1.395(4) . ?
C34 N2 1.397(4) . ?
C35 N1 1.387(4) . ?
C35 C36 1.389(4) . ?
C36 C37 1.375(5) . ?
C36 H36 0.9300 . ?
C37 C38 1.399(5) . ?
C37 H37 0.9300 . ?
C38 C39 1.377(4) . ?
C38 H38 0.9300 . ?
C39 H39 0.9300 . ?
C40 C41 1.478(6) . ?
C40 H40A 0.9600 . ?
C40 H40B 0.9600 . ?
C40 H40C 0.9600 . ?
C41 O9 1.425(4) . ?
C41 H41A 0.9700 . ?
C41 H41B 0.9700 . ?
Eu1 O5 2.3440(19) . ?
Eu1 O6 2.3585(19) . ?
Eu1 O2 2.3722(19) . ?
Eu1 O8 2.3855(19) . ?
Eu1 O4 2.3939(19) . ?
Eu1 O1 2.4136(19) . ?
Eu1 O7 2.4502(19) . ?
Eu1 O3 2.4545(19) . ?
N2 H2A 0.82(4) . ?
N1 H1A 0.83(4) . ?
O9 H9A 0.82(4) . ?

loop_
_geom_hbond_atom_site_label_D
_geom_hbond_atom_site_label_H
_geom_hbond_atom_site_label_A
_geom_hbond_distance_DH
_geom_hbond_distance_HA
_geom_hbond_distance_DA
_geom_hbond_angle_DHA
_geom_hbond_site_symmetry_A
_geom_hbond_publ_flag
C16 H16 S3B^b 0.93 2.74 3.409(11) 129.2 4_575 yes
C33 H33 O9 0.93 2.25 3.043(4) 143.1 . yes
C36 H36 F1 0.93 2.62 3.530(4) 167.4 . yes
C39 H39 O6 0.93 2.58 3.430(4) 152.5 1_455 yes
O9 H9A O4 0.82(4) 2.31(4) 3.082(3) 159(4) . yes
N1 H1A O3 0.83(4) 2.01(4) 2.831(3) 170(3) . yes
N1 H1A F4 0.83(4) 2.58(3) 3.047(3) 117(3) . yes
N2 H2A O7 0.82(4) 2.10(4) 2.917(3) 173(3) 1_455 yes
C16 H16 S3B^b 0.93 2.74 3.409(11) 129.2 4_575 yes
C33 H33 O9 0.93 2.25 3.043(4) 143.1 . yes
C36 H36 F1 0.93 2.62 3.530(4) 167.4 . yes
C39 H39 O6 0.93 2.58 3.430(4) 152.5 1_455 yes
O9 H9A O4 0.82(4) 2.31(4) 3.082(3) 159(4) . yes
N1 H1A O3 0.83(4) 2.01(4) 2.831(3) 170(3) . yes
N1 H1A F4 0.83(4) 2.58(3) 3.047(3) 117(3) . yes
N2 H2A O7 0.82(4) 2.10(4) 2.917(3) 173(3) 1_455 yes
